data_7239007
loop_
_publ_author_name
'Awheda, Ismail'
'Saygili, Nezire'
'Garner, A. Christopher'
'Wallis, John D.'

_publ_section_title
;
 Activation and regioselectivity of five-membered cyclic thionocarbamates
 to nucleophilic attack
;
_journal_issue 47
_journal_name_full 'RSC Advances'
_journal_page_first 24997
_journal_paper_doi 10.1039/c3ra41074a
_journal_volume 3
_journal_year 2013
_chemical_formula_sum 'C9 H15 N O3 S'
_chemical_formula_weight 217.28
_chemical_melting_point 362.0(10)
_chemical_name_systematic
;
N-t-Butoxycarbonyl-4-methyl-1,3-oxazolidine-2-thione, 14
;
_space_group_IT_number 14
_space_group_name_Hall '-P 2yab'
_space_group_name_H-M_alt 'P 1 21/a 1'
_symmetry_cell_setting monoclinic
_symmetry_space_group_name_H-M 'P 1 21/a 1'
_atom_sites_solution_hydrogens geom
_atom_sites_solution_primary direct
_atom_sites_solution_secondary difmap
_audit_creation_method SHELXL-97
_cell_angle_alpha 90.00
_cell_angle_beta 97.115(2)
_cell_angle_gamma 90.00
_cell_formula_units_Z 4
_cell_length_a 7.4816(2)
_cell_length_b 15.2728(4)
_cell_length_c 9.6621(3)
_cell_measurement_reflns_used 2596
_cell_measurement_temperature 120(2)
_cell_measurement_theta_max 27.48
_cell_measurement_theta_min 2.91
_cell_volume 1095.54(5)
_computing_cell_refinement 'DENZO (Otwinowski & Minor, 1997) & COLLECT (Hooft, R.W.W., 1998)'
_computing_data_collection 'COLLECT (Hooft, R.W.W., 1998)'
_computing_data_reduction 'DENZO (Otwinowski & Minor, 1997) & COLLECT (Hooft, R.W.W., 1998'
_computing_structure_refinement 'SHELXL-97 (Sheldrick, 1997)'
_computing_structure_solution 'SHELXS-97 (Sheldrick, 1990)'
_diffrn_ambient_temperature 120(2)
_diffrn_detector_area_resol_mean 9.091
_diffrn_measured_fraction_theta_full 0.997
_diffrn_measured_fraction_theta_max 0.997
_diffrn_measurement_device_type
;
Bruker-Nonius 95mm CCD camera on \k-goniostat
;
_diffrn_measurement_method '\f & \w scans'
_diffrn_radiation_monochromator graphite
_diffrn_radiation_source
;
Bruker-Nonius FR591 rotating anode
;
_diffrn_radiation_type MoK\a
_diffrn_radiation_wavelength 0.71073
_diffrn_reflns_av_R_equivalents 0.0326
_diffrn_reflns_av_sigmaI/netI 0.0241
_diffrn_reflns_limit_h_max 9
_diffrn_reflns_limit_h_min -9
_diffrn_reflns_limit_k_max 19
_diffrn_reflns_limit_k_min -19
_diffrn_reflns_limit_l_max 12
_diffrn_reflns_limit_l_min -12
_diffrn_reflns_number 13919
_diffrn_reflns_theta_full 27.50
_diffrn_reflns_theta_max 27.50
_diffrn_reflns_theta_min 3.41
_exptl_absorpt_coefficient_mu 0.278
_exptl_absorpt_correction_T_max 0.96
_exptl_absorpt_correction_T_min 0.81
_exptl_absorpt_correction_type multi-scan
_exptl_absorpt_process_details
;
SADABS V2.10 (Sheldrick, G.M., 2003)
;
_exptl_crystal_colour colourless
_exptl_crystal_density_diffrn 1.317
_exptl_crystal_density_method 'not measured'
_exptl_crystal_description block
_exptl_crystal_F_000 464
_exptl_crystal_size_max 0.44
_exptl_crystal_size_mid 0.36
_exptl_crystal_size_min 0.16
_refine_diff_density_max 0.267
_refine_diff_density_min -0.247
_refine_diff_density_rms 0.046
_refine_ls_extinction_method none
_refine_ls_goodness_of_fit_ref 1.055
_refine_ls_hydrogen_treatment constr
_refine_ls_matrix_type full
_refine_ls_number_parameters 131
_refine_ls_number_reflns 2506
_refine_ls_number_restraints 1
_refine_ls_restrained_S_all 1.058
_refine_ls_R_factor_all 0.0367
_refine_ls_R_factor_gt 0.0293
_refine_ls_shift/su_max 0.000
_refine_ls_shift/su_mean 0.000
_refine_ls_structure_factor_coef Fsqd
_refine_ls_weighting_details 'calc w=1/[\s^2^(Fo^2^)+(0.0321P)^2^+0.4325P] where P=(Fo^2^+2Fc^2^)/3'
_refine_ls_weighting_scheme calc
_refine_ls_wR_factor_gt 0.0722
_refine_ls_wR_factor_ref 0.0759
_reflns_number_gt 2183
_reflns_number_total 2506
_reflns_threshold_expression >2sigma(I)
_cod_data_source_file c3ra41074a.txt
_cod_data_source_block compound14
_cod_depositor_comments
;
The following automatic conversions were performed:

data item '_chemical_melting_point' value '361-363' was changed to
'362.0(10)' -- the average value was taken and precision was
estimated.

Automatic conversion script
Id: cif_fix_values 6909 2019-04-08 15:41:33Z antanas 
;
_cod_original_sg_symbol_H-M P21/a
_cod_database_code 7239007

loop_
_symmetry_equiv_pos_as_xyz
'x, y, z'
'-x+1/2, y+1/2, -z'
'-x, -y, -z'
'x-1/2, -y-1/2, z'

loop_
_atom_site_label
_atom_site_type_symbol
_atom_site_fract_x
_atom_site_fract_y
_atom_site_fract_z
_atom_site_U_iso_or_equiv
_atom_site_adp_type
_atom_site_occupancy
_atom_site_symmetry_multiplicity
_atom_site_calc_flag
_atom_site_refinement_flags
S1 S 0.23506(4) 0.42012(2) 0.86915(4) 0.02367(10) Uani 1 1 d U
O1 O 0.52207(11) 0.33207(5) 0.96104(9) 0.01923(19) Uani 1 1 d .
O2 O 0.44172(11) 0.57029(6) 0.75153(10) 0.0216(2) Uani 1 1 d .
O3 O 0.72716(11) 0.53878(5) 0.70908(9) 0.01760(19) Uani 1 1 d .
N1 N 0.58828(12) 0.44383(6) 0.83196(10) 0.0138(2) Uani 1 1 d .
C1 C 0.45197(15) 0.40093(8) 0.88668(12) 0.0156(2) Uani 1 1 d U
C2 C 0.75960(14) 0.39390(8) 0.85753(12) 0.0151(2) Uani 1 1 d .
H2 H 0.8630 0.4342 0.8858 0.018 Uiso 1 1 calc R
C3 C 0.71855(15) 0.33869(8) 0.98055(13) 0.0193(3) Uani 1 1 d .
H3A H 0.7749 0.2801 0.9787 0.023 Uiso 1 1 calc R
H3B H 0.7619 0.3677 1.0701 0.023 Uiso 1 1 calc R
C4 C 0.79410(16) 0.33968(8) 0.73177(13) 0.0204(3) Uani 1 1 d .
H4A H 0.6953 0.2979 0.7093 0.031 Uiso 1 1 calc R
H4B H 0.9078 0.3077 0.7530 0.031 Uiso 1 1 calc R
H4C H 0.8015 0.3784 0.6518 0.031 Uiso 1 1 calc R
C5 C 0.57264(15) 0.52451(7) 0.76118(12) 0.0146(2) Uani 1 1 d .
C6 C 0.75908(16) 0.62383(8) 0.64114(12) 0.0182(3) Uani 1 1 d .
C7 C 0.6193(2) 0.63728(10) 0.51526(14) 0.0307(3) Uani 1 1 d .
H7A H 0.6152 0.5854 0.4552 0.046 Uiso 1 1 calc R
H7B H 0.6514 0.6887 0.4629 0.046 Uiso 1 1 calc R
H7C H 0.5008 0.6464 0.5463 0.046 Uiso 1 1 calc R
C8 C 0.75992(17) 0.69616(8) 0.74850(14) 0.0219(3) Uani 1 1 d .
H8A H 0.6400 0.7011 0.7787 0.033 Uiso 1 1 calc R
H8B H 0.7918 0.7517 0.7072 0.033 Uiso 1 1 calc R
H8C H 0.8484 0.6825 0.8291 0.033 Uiso 1 1 calc R
C9 C 0.9449(2) 0.61070(9) 0.59707(17) 0.0310(3) Uani 1 1 d .
H9A H 1.0294 0.5935 0.6782 0.047 Uiso 1 1 calc R
H9B H 0.9856 0.6655 0.5584 0.047 Uiso 1 1 calc R
H9C H 0.9398 0.5646 0.5261 0.047 Uiso 1 1 calc R

loop_
_atom_site_aniso_label
_atom_site_aniso_U_11
_atom_site_aniso_U_22
_atom_site_aniso_U_33
_atom_site_aniso_U_23
_atom_site_aniso_U_13
_atom_site_aniso_U_12
S1 0.01245(15) 0.02748(19) 0.03171(19) 0.00025(13) 0.00522(12) -0.00227(11)
O1 0.0184(4) 0.0175(4) 0.0226(4) 0.0046(3) 0.0059(3) -0.0012(3)
O2 0.0182(4) 0.0181(4) 0.0292(5) 0.0028(4) 0.0054(4) 0.0044(3)
O3 0.0181(4) 0.0132(4) 0.0231(4) 0.0032(3) 0.0090(3) 0.0002(3)
N1 0.0108(4) 0.0133(5) 0.0175(5) 0.0005(4) 0.0028(4) 0.0008(4)
C1 0.0164(5) 0.0152(5) 0.0156(5) -0.0024(4) 0.0037(4) -0.0024(4)
C2 0.0123(5) 0.0142(5) 0.0189(6) 0.0009(4) 0.0023(4) 0.0020(4)
C3 0.0177(6) 0.0201(6) 0.0201(6) 0.0032(5) 0.0026(4) 0.0025(5)
C4 0.0203(6) 0.0196(6) 0.0223(6) -0.0010(5) 0.0065(5) 0.0029(5)
C5 0.0159(5) 0.0138(5) 0.0143(5) -0.0016(4) 0.0026(4) -0.0010(4)
C6 0.0258(6) 0.0108(5) 0.0193(6) 0.0022(5) 0.0085(5) -0.0014(5)
C7 0.0468(8) 0.0265(7) 0.0178(6) 0.0041(5) 0.0002(6) -0.0053(6)
C8 0.0251(6) 0.0173(6) 0.0241(6) -0.0036(5) 0.0066(5) -0.0023(5)
C9 0.0357(7) 0.0189(6) 0.0438(8) 0.0011(6) 0.0260(7) -0.0017(6)

loop_
_atom_type_symbol
_atom_type_description
_atom_type_scat_dispersion_real
_atom_type_scat_dispersion_imag
_atom_type_scat_source
C C 0.0033 0.0016 'International Tables Vol C Tables 4.2.6.8 and 6.1.1.4'
H H 0.0000 0.0000 'International Tables Vol C Tables 4.2.6.8 and 6.1.1.4'
N N 0.0061 0.0033 'International Tables Vol C Tables 4.2.6.8 and 6.1.1.4'
O O 0.0106 0.0060 'International Tables Vol C Tables 4.2.6.8 and 6.1.1.4'
S S 0.1246 0.1234 'International Tables Vol C Tables 4.2.6.8 and 6.1.1.4'

loop_
_geom_angle_atom_site_label_1
_geom_angle_atom_site_label_2
_geom_angle_atom_site_label_3
_geom_angle
C1 O1 C3 109.55(9)
C5 O3 C6 120.18(9)
C1 N1 C5 125.76(9)
C1 N1 C2 110.98(9)
C5 N1 C2 123.26(9)
O1 C1 N1 108.69(10)
O1 C1 S1 120.79(9)
N1 C1 S1 130.49(9)
N1 C2 C4 112.05(9)
N1 C2 C3 99.27(9)
C4 C2 C3 113.21(10)
O1 C3 C2 103.59(9)
O2 C5 O3 127.84(11)
O2 C5 N1 124.55(10)
O3 C5 N1 107.61(9)
O3 C6 C8 108.77(9)
O3 C6 C7 109.85(10)
C8 C6 C7 113.23(11)
O3 C6 C9 102.19(9)
C8 C6 C9 111.25(11)
C7 C6 C9 110.97(11)

loop_
_geom_bond_atom_site_label_1
_geom_bond_atom_site_label_2
_geom_bond_distance
S1 C1 1.6371(12)
O1 C1 1.3432(14)
O1 C3 1.4622(14)
O2 C5 1.1977(14)
O3 C5 1.3347(13)
O3 C6 1.4880(14)
N1 C1 1.3720(15)
N1 C5 1.4071(15)
N1 C2 1.4855(14)
C2 C4 1.5188(16)
C2 C3 1.5195(16)
C6 C8 1.5150(17)
C6 C7 1.5167(18)
C6 C9 1.5170(17)
